data_7238711
loop_
_publ_author_name
'Huang, Sheng Tian'
'Wang, Gang Lin'
'Li, Nian Bing'
'Luo, Hong Qun'

_publ_section_title
;
 Mechanism of the pH-induced aggregation reaction between melamine and
 phosphate
;
_journal_issue 29
_journal_name_full 'RSC Advances'
_journal_page_first 10948
_journal_paper_doi 10.1039/c2ra21415f
_journal_volume 2
_journal_year 2012
_chemical_formula_sum 'C6 H21 N12 O7 P'
_chemical_formula_weight 404.32
_space_group_IT_number 2
_space_group_name_Hall '-P 1'
_space_group_name_H-M_alt 'P -1'
_symmetry_cell_setting triclinic
_symmetry_space_group_name_H-M 'P -1'
_atom_sites_solution_hydrogens geom
_atom_sites_solution_primary direct
_atom_sites_solution_secondary difmap
_audit_creation_method SHELXL-97
_cell_angle_alpha 78.645(9)
_cell_angle_beta 74.258(9)
_cell_angle_gamma 71.914(9)
_cell_formula_units_Z 2
_cell_length_a 6.830(5)
_cell_length_b 10.633(8)
_cell_length_c 12.576(10)
_cell_measurement_reflns_used 6048
_cell_measurement_temperature 296(2)
_cell_measurement_theta_max 25.49
_cell_measurement_theta_min 1.70
_cell_volume 829.3(11)
_computing_cell_refinement 'SMART (Bruker, 2001)'
_computing_data_collection 'SMART (Bruker, 2001)'
_computing_data_reduction 'SAINT (Bruker, 2001)'
_computing_molecular_graphics 'SHELXTL-PLUS (Sheldrick, 1990)'
_computing_publication_material 'SHELXL-97 (Sheldrick, 1997)'
_computing_structure_refinement 'SHELXL-97 (Sheldrick, 1997)'
_computing_structure_solution 'SHELXS-97 (Sheldrick, 1990)'
_diffrn_ambient_temperature 296(2)
_diffrn_measured_fraction_theta_full 0.978
_diffrn_measured_fraction_theta_max 0.978
_diffrn_measurement_device_type 'Bruker APEX CCD area-detector'
_diffrn_measurement_method 'phi and omega scans'
_diffrn_radiation_monochromator graphite
_diffrn_radiation_source 'fine-focus sealed tube'
_diffrn_radiation_type MoK\a
_diffrn_radiation_wavelength 0.71073
_diffrn_reflns_av_R_equivalents 0.0350
_diffrn_reflns_av_sigmaI/netI 0.0557
_diffrn_reflns_limit_h_max 8
_diffrn_reflns_limit_h_min -8
_diffrn_reflns_limit_k_max 10
_diffrn_reflns_limit_k_min -12
_diffrn_reflns_limit_l_max 15
_diffrn_reflns_limit_l_min -14
_diffrn_reflns_number 6048
_diffrn_reflns_theta_full 25.49
_diffrn_reflns_theta_max 25.49
_diffrn_reflns_theta_min 1.70
_exptl_absorpt_coefficient_mu 0.230
_exptl_absorpt_correction_T_max 0.9299
_exptl_absorpt_correction_T_min 0.9095
_exptl_absorpt_correction_type multi-scan
_exptl_absorpt_process_details 'SADABS(Sheldrick, 1996)'
_exptl_crystal_colour colorless
_exptl_crystal_density_diffrn 1.619
_exptl_crystal_density_method 'not measured'
_exptl_crystal_description block
_exptl_crystal_F_000 424
_exptl_crystal_size_max 0.42
_exptl_crystal_size_mid 0.38
_exptl_crystal_size_min 0.32
_refine_diff_density_max 0.287
_refine_diff_density_min -0.367
_refine_diff_density_rms 0.088
_refine_ls_extinction_method none
_refine_ls_goodness_of_fit_ref 1.000
_refine_ls_hydrogen_treatment mixed
_refine_ls_matrix_type full
_refine_ls_number_parameters 348
_refine_ls_number_reflns 3023
_refine_ls_number_restraints 12
_refine_ls_restrained_S_all 0.999
_refine_ls_R_factor_all 0.0711
_refine_ls_R_factor_gt 0.0498
_refine_ls_shift/su_max 0.000
_refine_ls_shift/su_mean 0.000
_refine_ls_structure_factor_coef Fsqd
_refine_ls_weighting_details 'calc w=1/[\s^2^(Fo^2^)+(0.0940P)^2^+0.0000P] where P=(Fo^2^+2Fc^2^)/3'
_refine_ls_weighting_scheme calc
_refine_ls_wR_factor_gt 0.1271
_refine_ls_wR_factor_ref 0.1516
_reflns_number_gt 2223
_reflns_number_total 3023
_reflns_threshold_expression >2sigma(I)
_cod_data_source_file c2ra21415f.txt
_cod_data_source_block Mel-Ps
_cod_depositor_comments
;
The following automatic conversions were performed:

data item '_symmetry_cell_setting' value 'Triclinic' was changed to
'triclinic' in accordance with the
/home/saulius/struct/COD-crude-data/automatic-downloads/DataCite-retrospective/RSC/depositions/lib/dictionaries/cif_core.dic
dictionary named 'cif_core.dic' version 2.4.2 last updated on
2011-04-26.

Automatic conversion script
Id: cif_fix_values 6909 2019-04-08 15:41:33Z antanas 
;
_cod_original_cell_volume 829.2(11)
_cod_original_sg_symbol_H-M P-1
_cod_database_code 7238711

loop_
_symmetry_equiv_pos_as_xyz
'x, y, z'
'-x, -y, -z'

loop_
_atom_site_label
_atom_site_type_symbol
_atom_site_fract_x
_atom_site_fract_y
_atom_site_fract_z
_atom_site_U_iso_or_equiv
_atom_site_adp_type
_atom_site_occupancy
_atom_site_symmetry_multiplicity
_atom_site_calc_flag
_atom_site_refinement_flags
_atom_site_disorder_assembly
_atom_site_disorder_group
P1 P 0.32451(11) 0.18563(7) 0.92782(6) 0.0282(3) Uani 1 1 d . . .
C1 C 0.9659(5) -0.3601(3) 0.7633(2) 0.0345(7) Uani 1 1 d . . .
C2 C 1.0099(4) -0.3131(3) 0.5747(2) 0.0276(6) Uani 1 1 d . . .
C3 C 0.7985(4) -0.1490(3) 0.6804(2) 0.0293(7) Uani 1 1 d . . .
C4 C 0.4515(4) 0.2916(3) 0.5153(2) 0.0306(7) Uani 1 1 d . . .
C5 C 0.6628(4) 0.1393(3) 0.3990(2) 0.0292(6) Uani 1 1 d . . .
C6 C 0.4979(4) 0.3588(3) 0.3282(2) 0.0312(7) Uani 1 1 d . . .
N1 N 1.0566(4) -0.4029(2) 0.66409(19) 0.0321(6) Uani 1 1 d . . .
N2 N 0.8800(3) -0.1864(2) 0.57908(17) 0.0278(6) Uani 1 1 d . . .
N3 N 0.8376(4) -0.2332(3) 0.77358(19) 0.0348(6) Uani 1 1 d D . .
H3A H 0.785(5) -0.201(4) 0.8379(17) 0.068(12) Uiso 1 1 d D . .
N4 N 0.9979(5) -0.4352(4) 0.8566(2) 0.0525(9) Uani 1 1 d . . .
H4B H 0.920(6) -0.404(4) 0.922(3) 0.056(11) Uiso 1 1 d . . .
H4A H 1.078(6) -0.517(4) 0.856(3) 0.049(11) Uiso 1 1 d . . .
N5 N 1.0981(4) -0.3517(3) 0.4755(2) 0.0346(6) Uani 1 1 d . . .
H5B H 1.079(5) -0.296(3) 0.417(3) 0.043(10) Uiso 1 1 d . . .
H5A H 1.188(5) -0.425(3) 0.467(2) 0.027(8) Uiso 1 1 d . . .
N6 N 0.6735(4) -0.0277(3) 0.6941(3) 0.0402(7) Uani 1 1 d . . .
H6B H 0.649(4) 0.023(3) 0.643(3) 0.022(8) Uiso 1 1 d . . .
H6A H 0.615(6) 0.001(4) 0.765(3) 0.069(12) Uiso 1 1 d . . .
N7 N 0.5783(4) 0.1657(2) 0.50286(19) 0.0315(6) Uani 1 1 d . . .
N8 N 0.6242(4) 0.2325(2) 0.3100(2) 0.0327(6) Uani 1 1 d D . .
H8A H 0.675(5) 0.212(3) 0.2417(13) 0.058(11) Uiso 1 1 d D . .
N9 N 0.4113(4) 0.3903(2) 0.4313(2) 0.0311(6) Uani 1 1 d . . .
N10 N 0.3602(5) 0.3212(3) 0.6177(2) 0.0399(7) Uani 1 1 d . . .
H10B H 0.366(5) 0.259(3) 0.675(3) 0.046(10) Uiso 1 1 d . . .
H10A H 0.276(5) 0.399(3) 0.630(3) 0.039(9) Uiso 1 1 d . . .
N11 N 0.7887(4) 0.0194(3) 0.3788(3) 0.0367(6) Uani 1 1 d . . .
H11B H 0.852(5) 0.001(3) 0.306(3) 0.054(10) Uiso 1 1 d . . .
H11A H 0.812(5) -0.044(3) 0.433(3) 0.039(9) Uiso 1 1 d . . .
N12 N 0.4626(4) 0.4458(3) 0.2409(2) 0.0408(7) Uani 1 1 d . . .
H12A H 0.3821 0.5250 0.2497 0.049 Uiso 1 1 calc R . .
H12B H 0.5200 0.4235 0.1751 0.049 Uiso 1 1 calc R . .
O1 O 0.2695(5) 0.3340(3) 0.9330(3) 0.0408(9) Uani 0.747(5) 1 d P A 1
O1A O 0.3070(15) 0.2694(10) 1.0144(8) 0.051(3) Uani 0.253(5) 1 d P A 2
OW1 O -0.1557(4) 0.0890(3) 1.1300(2) 0.0569(7) Uani 1 1 d D . .
HW1A H -0.030(3) 0.084(3) 1.094(3) 0.068(13) Uiso 1 1 d D . .
HW1B H -0.185(5) 0.020(3) 1.121(4) 0.089(16) Uiso 1 1 d D . .
O2 O 0.2591(5) 0.1493(4) 0.8352(2) 0.0468(10) Uani 0.747(5) 1 d P A 1
O2A O 0.2155(14) 0.2566(12) 0.8375(7) 0.045(3) Uani 0.253(5) 1 d P A 2
OW2 O 0.8797(5) 0.2569(3) 0.7556(2) 0.0707(9) Uani 1 1 d D . .
HW2B H 0.786(5) 0.224(5) 0.801(3) 0.109(19) Uiso 1 1 d D . .
HW2A H 0.980(4) 0.242(4) 0.788(3) 0.096(16) Uiso 1 1 d D . .
O3 O 0.573(2) 0.1282(15) 0.8879(9) 0.046(2) Uani 0.747(5) 1 d PD A 1
H3B H 0.620(7) 0.060(3) 0.930(3) 0.091(16) Uiso 1 1 d D . .
O3A O 0.578(6) 0.146(4) 0.916(3) 0.030(5) Uani 0.253(5) 1 d P A 2
OW3 O 0.6128(6) 0.3575(4) 0.0291(3) 0.0783(9) Uani 1 1 d D . .
HW3A H 0.520(8) 0.361(6) -0.004(6) 0.18(3) Uiso 1 1 d D . .
HW3B H 0.691(8) 0.279(2) 0.034(5) 0.14(3) Uiso 1 1 d D . .
O4 O 0.2516(4) 0.1096(3) 1.0403(2) 0.0320(8) Uani 0.747(5) 1 d P A 1
O4A O 0.2343(13) 0.0610(9) 0.9885(8) 0.037(3) Uani 0.253(5) 1 d P A 2

loop_
_atom_site_aniso_label
_atom_site_aniso_U_11
_atom_site_aniso_U_22
_atom_site_aniso_U_33
_atom_site_aniso_U_23
_atom_site_aniso_U_13
_atom_site_aniso_U_12
P1 0.0314(4) 0.0255(4) 0.0218(4) -0.0029(3) -0.0048(3) -0.0006(3)
C1 0.0278(16) 0.0411(19) 0.0295(16) 0.0015(13) -0.0068(12) -0.0053(13)
C2 0.0238(14) 0.0306(16) 0.0291(15) -0.0035(12) -0.0066(12) -0.0080(12)
C3 0.0270(15) 0.0342(17) 0.0263(15) -0.0046(12) -0.0058(12) -0.0073(13)
C4 0.0322(16) 0.0290(16) 0.0298(15) -0.0021(12) -0.0073(12) -0.0080(13)
C5 0.0268(15) 0.0292(16) 0.0321(15) -0.0037(12) -0.0069(12) -0.0078(12)
C6 0.0315(16) 0.0260(16) 0.0346(17) -0.0042(13) -0.0055(13) -0.0071(13)
N1 0.0316(14) 0.0289(14) 0.0295(13) -0.0003(10) -0.0071(10) -0.0012(11)
N2 0.0316(13) 0.0259(13) 0.0231(12) -0.0035(10) -0.0069(10) -0.0027(11)
N3 0.0342(14) 0.0387(16) 0.0242(13) -0.0057(11) -0.0062(11) 0.0014(12)
N4 0.0518(19) 0.052(2) 0.0313(16) 0.0082(15) -0.0098(14) 0.0096(16)
N5 0.0410(16) 0.0257(15) 0.0284(14) -0.0055(12) -0.0060(12) 0.0031(13)
N6 0.0490(17) 0.0320(16) 0.0292(15) -0.0075(13) -0.0098(13) 0.0067(13)
N7 0.0330(14) 0.0255(13) 0.0329(13) -0.0042(10) -0.0076(11) -0.0029(11)
N8 0.0351(14) 0.0314(14) 0.0284(14) -0.0052(11) -0.0034(11) -0.0071(11)
N9 0.0344(14) 0.0243(13) 0.0303(13) -0.0036(10) -0.0040(10) -0.0047(10)
N10 0.0492(17) 0.0293(16) 0.0289(15) -0.0032(12) -0.0052(12) 0.0032(14)
N11 0.0410(16) 0.0262(15) 0.0355(16) -0.0063(13) -0.0039(12) -0.0012(12)
N12 0.0512(17) 0.0318(15) 0.0295(14) 0.0039(11) -0.0038(12) -0.0067(12)
O1 0.0495(19) 0.0244(16) 0.039(2) -0.0046(13) -0.0091(14) 0.0026(13)
O1A 0.065(7) 0.054(7) 0.039(6) -0.027(5) -0.002(5) -0.018(5)
OW1 0.0498(17) 0.0678(19) 0.0554(16) -0.0319(14) 0.0089(13) -0.0223(14)
O2 0.068(2) 0.050(3) 0.0289(16) -0.0042(15) -0.0160(15) -0.0210(19)
O2A 0.038(5) 0.057(8) 0.035(5) 0.000(5) -0.011(4) -0.007(5)
OW2 0.074(2) 0.107(2) 0.0430(15) 0.0232(15) -0.0212(15) -0.0539(19)
O3 0.036(3) 0.042(5) 0.039(5) 0.007(3) 0.004(3) 0.001(3)
O3A 0.024(7) 0.024(8) 0.040(14) 0.001(9) -0.009(10) -0.006(6)
OW3 0.092(2) 0.077(2) 0.069(2) -0.0329(18) -0.0221(18) -0.009(2)
O4 0.0341(16) 0.0294(17) 0.0251(15) -0.0033(13) -0.0034(12) -0.0011(12)
O4A 0.035(5) 0.027(5) 0.045(6) 0.007(4) -0.010(4) -0.008(4)

loop_
_atom_type_symbol
_atom_type_description
_atom_type_scat_dispersion_real
_atom_type_scat_dispersion_imag
_atom_type_scat_source
C C 0.0033 0.0016 'International Tables Vol C Tables 4.2.6.8 and 6.1.1.4'
H H 0.0000 0.0000 'International Tables Vol C Tables 4.2.6.8 and 6.1.1.4'
N N 0.0061 0.0033 'International Tables Vol C Tables 4.2.6.8 and 6.1.1.4'
O O 0.0106 0.0060 'International Tables Vol C Tables 4.2.6.8 and 6.1.1.4'
P P 0.1023 0.0942 'International Tables Vol C Tables 4.2.6.8 and 6.1.1.4'

loop_
_geom_angle_atom_site_label_1
_geom_angle_atom_site_label_2
_geom_angle_atom_site_label_3
_geom_angle
O2A P1 O1A 114.8(6)
O2A P1 O2 42.8(4)
O1A P1 O2 155.3(4)
O2A P1 O1 71.7(5)
O1A P1 O1 45.2(4)
O2 P1 O1 114.54(18)
O2A P1 O4 132.3(4)
O1A P1 O4 73.4(4)
O2 P1 O4 112.43(19)
O1 P1 O4 112.16(17)
O2A P1 O3 114.5(6)
O1A P1 O3 102.2(5)
O2 P1 O3 98.5(3)
O1 P1 O3 109.8(5)
O4 P1 O3 108.4(5)
O2A P1 O4A 109.7(5)
O1A P1 O4A 108.3(5)
O2 P1 O4A 77.9(4)
O1 P1 O4A 138.7(4)
O4 P1 O4A 35.5(3)
O3 P1 O4A 106.6(6)
O2A P1 O3A 124.8(13)
O1A P1 O3A 86.5(10)
O2 P1 O3A 114.3(9)
O1 P1 O3A 100.3(13)
O4 P1 O3A 101.9(13)
O3 P1 O3A 15.8(10)
O4A P1 O3A 110.0(15)
N4 C1 N1 122.3(3)
N4 C1 N3 116.0(3)
N1 C1 N3 121.7(3)
N5 C2 N1 117.1(3)
N5 C2 N2 117.1(3)
N1 C2 N2 125.8(2)
N6 C3 N2 120.6(3)
N6 C3 N3 117.4(3)
N2 C3 N3 122.0(3)
N10 C4 N9 116.8(3)
N10 C4 N7 117.8(3)
N9 C4 N7 125.5(3)
N7 C5 N11 120.1(3)
N7 C5 N8 122.0(3)
N11 C5 N8 118.0(3)
N12 C6 N9 121.4(3)
N12 C6 N8 117.8(3)
N9 C6 N8 120.8(3)
C1 N1 C2 115.6(2)
C3 N2 C2 115.6(2)
C3 N3 C1 119.4(2)
C3 N3 H3A 118(3)
C1 N3 H3A 123(3)
C1 N4 H4B 118(2)
C1 N4 H4A 121(2)
H4B N4 H4A 120(3)
C2 N5 H5B 120(2)
C2 N5 H5A 122(2)
H5B N5 H5A 118(3)
C3 N6 H6B 120(2)
C3 N6 H6A 122(2)
H6B N6 H6A 118(3)
C5 N7 C4 115.8(2)
C5 N8 C6 119.4(3)
C5 N8 H8A 121(2)
C6 N8 H8A 120(2)
C6 N9 C4 116.6(2)
C4 N10 H10B 121(2)
C4 N10 H10A 122(2)
H10B N10 H10A 117(3)
C5 N11 H11B 120(2)
C5 N11 H11A 121(2)
H11B N11 H11A 118(3)
C6 N12 H12A 120.0
C6 N12 H12B 120.0
H12A N12 H12B 120.0
HW1A OW1 HW1B 106.8(16)
HW2B OW2 HW2A 106.1(17)
P1 O3 H3B 111(4)
P1 O3A H3B 107(4)
HW3A OW3 HW3B 109.7(18)

loop_
_geom_bond_atom_site_label_1
_geom_bond_atom_site_label_2
_geom_bond_distance
P1 O2A 1.479(8)
P1 O1A 1.496(8)
P1 O2 1.507(3)
P1 O1 1.514(3)
P1 O4 1.523(3)
P1 O3 1.589(15)
P1 O4A 1.604(8)
P1 O3A 1.62(4)
C1 N4 1.312(4)
C1 N1 1.333(4)
C1 N3 1.371(4)
C2 N5 1.314(4)
C2 N1 1.364(4)
C2 N2 1.366(4)
C3 N6 1.321(4)
C3 N2 1.330(3)
C3 N3 1.362(4)
C4 N10 1.321(4)
C4 N9 1.355(4)
C4 N7 1.363(4)
C5 N7 1.324(4)
C5 N11 1.325(4)
C5 N8 1.365(4)
C6 N12 1.313(4)
C6 N9 1.332(4)
C6 N8 1.377(4)
N3 H3A 0.881(10)
N4 H4B 0.91(4)
N4 H4A 0.87(4)
N5 H5B 0.87(3)
N5 H5A 0.84(3)
N6 H6B 0.78(3)
N6 H6A 0.95(4)
N8 H8A 0.880(10)
N10 H10B 0.87(4)
N10 H10A 0.87(3)
N11 H11B 0.93(4)
N11 H11A 0.87(3)
N12 H12A 0.8600
N12 H12B 0.8600
OW1 HW1A 0.846(10)
OW1 HW1B 0.846(10)
OW2 HW2B 0.848(10)
OW2 HW2A 0.852(10)
O3 H3B 0.841(10)
O3A H3B 0.86(6)
OW3 HW3A 0.84(6)
OW3 HW3B 0.839(10)
